data_1562581
loop_
_publ_author_name
'Wang, Chih-Min'
'Chiu, Cheng-Wei'
'Lin, Hsiu-Mei'
'Lii, Kwang-Hwa'

_publ_section_title
;
 Synthesis and characterization of three-layered zinc phosphites
 containing tert-octylamine molecules with template and ligand roles
;
_journal_name_full 'Journal of Solid State Chemistry'
_journal_page_first 16
_journal_page_last 20
_journal_paper_doi 10.1016/j.jssc.2013.05.003
_journal_volume 204
_journal_year 2013
_chemical_formula_sum 'C24 H64 N3 O15 P5 Zn4'
_chemical_formula_weight 1051.11
_space_group_IT_number 29
_space_group_name_Hall 'P 2c -2ac'
_space_group_name_H-M_alt 'P c a 21'
_symmetry_cell_setting orthorhombic
_symmetry_space_group_name_H-M 'P c a 21'
_atom_sites_solution_hydrogens geom
_atom_sites_solution_primary direct
_atom_sites_solution_secondary difmap
_audit_creation_method SHELXL-97
_cell_angle_alpha 90.00
_cell_angle_beta 90.00
_cell_angle_gamma 90.00
_cell_formula_units_Z 4
_cell_length_a 23.1337(6)
_cell_length_b 13.6375(4)
_cell_length_c 14.1822(3)
_cell_measurement_temperature 296(2)
_cell_volume 4474.3(2)
_computing_cell_refinement 'Bruker XSCANS'
_computing_data_collection 'Bruker XSCANS'
_computing_data_reduction 'Bruker SHELXTL'
_computing_molecular_graphics Diamond
_computing_publication_material 'Bruker SHELXTL'
_computing_structure_refinement 'Bruker SHELXTL'
_computing_structure_solution 'Bruker SHELXTL'
_diffrn_ambient_temperature 296(2)
_diffrn_measured_fraction_theta_full 0.997
_diffrn_measured_fraction_theta_max 0.997
_diffrn_measurement_device_type CCD
_diffrn_measurement_method 'omega scan'
_diffrn_radiation_monochromator graphite
_diffrn_radiation_source 'fine-focus sealed tube'
_diffrn_radiation_type MoK\a
_diffrn_radiation_wavelength 0.71073
_diffrn_reflns_av_R_equivalents 0.1447
_diffrn_reflns_av_sigmaI/netI 0.0916
_diffrn_reflns_limit_h_max 32
_diffrn_reflns_limit_h_min -32
_diffrn_reflns_limit_k_max 18
_diffrn_reflns_limit_k_min -18
_diffrn_reflns_limit_l_max 19
_diffrn_reflns_limit_l_min -14
_diffrn_reflns_number 159694
_diffrn_reflns_theta_full 29.65
_diffrn_reflns_theta_max 29.65
_diffrn_reflns_theta_min 1.49
_exptl_absorpt_coefficient_mu 2.356
_exptl_absorpt_correction_T_max 0.70
_exptl_absorpt_correction_T_min 0.63
_exptl_absorpt_correction_type empirical
_exptl_crystal_colour colorless
_exptl_crystal_density_diffrn 1.560
_exptl_crystal_density_method 'not measured'
_exptl_crystal_description tablet
_exptl_crystal_F_000 2176
_exptl_crystal_size_max 0.20
_exptl_crystal_size_mid 0.20
_exptl_crystal_size_min 0.15
_refine_diff_density_max 0.681
_refine_diff_density_min -0.918
_refine_diff_density_rms 0.117
_refine_ls_abs_structure_details 'Flack H D (1983), Acta Cryst. A39, 876-881'
_refine_ls_abs_structure_Flack -0.002(12)
_refine_ls_extinction_method none
_refine_ls_goodness_of_fit_ref 0.998
_refine_ls_hydrogen_treatment mixed
_refine_ls_matrix_type full
_refine_ls_number_parameters 455
_refine_ls_number_reflns 11657
_refine_ls_number_restraints 543
_refine_ls_restrained_S_all 1.033
_refine_ls_R_factor_all 0.1160
_refine_ls_R_factor_gt 0.0482
_refine_ls_shift/su_max 0.007
_refine_ls_shift/su_mean 0.000
_refine_ls_structure_factor_coef Fsqd
_refine_ls_weighting_details 'calc w=1/[\s^2^(Fo^2^)+(0.0434P)^2^+4.4409P] where P=(Fo^2^+2Fc^2^)/3'
_refine_ls_weighting_scheme calc
_refine_ls_wR_factor_gt 0.0901
_refine_ls_wR_factor_ref 0.1123
_reflns_number_gt 7090
_reflns_number_total 11657
_reflns_threshold_expression >2sigma(I)
_cod_data_source_file JSSC-2013-204-16.CIF
_cod_data_source_block ZnPO3-3
_cod_depositor_comments
;
The following automatic conversions were performed:

data item '_exptl_crystal_density_meas' value 'not measured' was
changed to '?' -- the value is perceived as not measured.

Automatic conversion script
Id: cif_fix_values 8369 2020-08-20 11:38:08Z andrius 
;
_cod_original_sg_symbol_H-M Pca21
_cod_database_code 1562581

loop_
_symmetry_equiv_pos_as_xyz
'x, y, z'
'-x, -y, z+1/2'
'x+1/2, -y, z'
'-x+1/2, y, z+1/2'

loop_
_atom_site_label
_atom_site_type_symbol
_atom_site_fract_x
_atom_site_fract_y
_atom_site_fract_z
_atom_site_U_iso_or_equiv
_atom_site_adp_type
_atom_site_occupancy
_atom_site_symmetry_multiplicity
_atom_site_calc_flag
_atom_site_refinement_flags
_atom_site_disorder_assembly
_atom_site_disorder_group
Zn1 Zn -0.09883(3) -0.40057(6) -0.60622(4) 0.03316(17) Uani 1 1 d . . .
Zn2 Zn -0.24554(3) -0.38268(5) -0.75773(5) 0.03136(16) Uani 1 1 d . . .
Zn3 Zn -0.10693(3) -0.43207(6) -0.91925(5) 0.03497(18) Uani 1 1 d . . .
Zn4 Zn -0.08514(3) -0.50528(5) -0.23109(5) 0.03158(16) Uani 1 1 d . . .
P1 P -0.15297(7) -0.40102(12) -0.40325(10) 0.0287(3) Uani 1 1 d . . .
H1 H -0.1704 -0.4896 -0.4203 0.050 Uiso 1 1 d . . .
P2 P 0.00055(7) -0.54708(12) -0.56696(10) 0.0314(4) Uani 1 1 d . . .
H2 H -0.0444 -0.6222 -0.5614 0.050 Uiso 1 1 d . . .
P3 P -0.13112(6) -0.26333(11) -0.77240(10) 0.0292(3) Uani 1 1 d . . .
H3 H -0.1325 -0.1606 -0.7726 0.050 Uiso 1 1 d . . .
P4 P -0.15158(6) -0.54660(12) -0.75087(12) 0.0334(3) Uani 1 1 d . . .
H4 H -0.1714 -0.6369 -0.7821 0.050 Uiso 1 1 d . . .
P5 P -0.30794(7) -0.48939(12) -0.59632(10) 0.0315(4) Uani 1 1 d . . .
H5 H -0.2666 -0.5418 -0.5974 0.050 Uiso 1 1 d . . .
O1 O -0.10257(17) -0.4161(3) -0.3362(3) 0.0373(11) Uani 1 1 d . . .
O2 O -0.13474(18) -0.3510(3) -0.4925(3) 0.0394(11) Uani 1 1 d . . .
O3 O -0.20197(16) -0.3440(3) -0.3586(3) 0.0340(10) Uani 1 1 d . . .
O4 O 0.03003(19) -0.5671(4) -0.4733(3) 0.0465(12) Uani 1 1 d . . .
O5 O 0.0347(2) -0.5735(3) -0.6530(3) 0.0426(11) Uani 1 1 d . . .
O6 O -0.02055(19) -0.4410(3) -0.5693(3) 0.0397(10) Uani 1 1 d . . .
O7 O -0.08670(18) -0.3049(4) -0.7050(3) 0.0415(11) Uani 1 1 d . . .
O8 O -0.12341(19) -0.3003(3) -0.8721(3) 0.0385(11) Uani 1 1 d . . .
O9 O -0.19266(16) -0.2743(3) -0.7380(3) 0.0403(11) Uani 1 1 d . . .
O10 O -0.10034(17) -0.5293(3) -0.8170(3) 0.0380(10) Uani 1 1 d . . .
O11 O -0.20604(18) -0.5024(3) -0.7899(3) 0.0422(11) Uani 1 1 d . . .
O12 O -0.1386(2) -0.5158(4) -0.6501(3) 0.0438(11) Uani 1 1 d . . .
O13 O -0.28395(19) -0.3945(3) -0.6382(3) 0.0408(11) Uani 1 1 d . . .
O14 O -0.3471(2) -0.5433(4) -0.6636(3) 0.0499(13) Uani 1 1 d . . .
O15 O -0.3328(2) -0.4680(4) -0.5023(3) 0.0649(15) Uani 1 1 d . . .
N1 N -0.0410(2) -0.6190(3) -0.2922(3) 0.0316(12) Uani 1 1 d . . .
H1NA H -0.0277 -0.5975 -0.3482 0.038 Uiso 1 1 calc R . .
H1NB H -0.0098 -0.6311 -0.2561 0.038 Uiso 1 1 calc R . .
N2 N 0.0097(2) -0.3524(4) -0.3892(4) 0.0403(13) Uani 1 1 d . . .
HN2A H -0.0237 -0.3535 -0.3580 0.060 Uiso 1 1 calc R . .
HN2B H 0.0357 -0.3882 -0.3584 0.060 Uiso 1 1 calc R . .
HN2C H 0.0045 -0.3770 -0.4467 0.060 Uiso 1 1 calc R . .
N3 N -0.2271(2) -0.2509(3) -0.9949(4) 0.0376(12) Uani 1 1 d . . .
HN3A H -0.2421 -0.2667 -0.9391 0.056 Uiso 1 1 calc R . .
HN3B H -0.1891 -0.2608 -0.9939 0.056 Uiso 1 1 calc R . .
HN3C H -0.2430 -0.2881 -1.0395 0.056 Uiso 1 1 calc R . .
C1 C -0.0707(3) -0.7158(5) -0.3095(5) 0.0486(15) Uani 1 1 d U . .
C2 C -0.0311(3) -0.7786(6) -0.3702(5) 0.0584(19) Uani 1 1 d U . .
H2A H 0.0031 -0.7948 -0.3352 0.088 Uiso 1 1 calc R . .
H2B H -0.0206 -0.7429 -0.4259 0.088 Uiso 1 1 calc R . .
H2C H -0.0509 -0.8377 -0.3878 0.088 Uiso 1 1 calc R . .
C3 C -0.0800(4) -0.7611(6) -0.2128(5) 0.066(2) Uani 1 1 d U . .
H3A H -0.0433 -0.7769 -0.1852 0.098 Uiso 1 1 calc R . .
H3B H -0.1027 -0.8198 -0.2190 0.098 Uiso 1 1 calc R . .
H3C H -0.1000 -0.7153 -0.1731 0.098 Uiso 1 1 calc R . .
C4 C -0.1282(3) -0.6892(6) -0.3617(5) 0.0518(15) Uani 1 1 d U . .
H4A H -0.1460 -0.6371 -0.3255 0.062 Uiso 1 1 calc R . .
H4B H -0.1169 -0.6606 -0.4216 0.062 Uiso 1 1 calc R . .
C5 C -0.1761(4) -0.7627(7) -0.3836(6) 0.0703(18) Uani 1 1 d U . .
C6 C -0.2210(4) -0.7095(8) -0.4413(7) 0.097(3) Uani 1 1 d U . .
H6A H -0.2048 -0.6915 -0.5011 0.146 Uiso 1 1 calc R . .
H6B H -0.2331 -0.6515 -0.4083 0.146 Uiso 1 1 calc R . .
H6C H -0.2537 -0.7516 -0.4511 0.146 Uiso 1 1 calc R . .
C7 C -0.2083(4) -0.7878(8) -0.2902(7) 0.105(3) Uani 1 1 d U . .
H7A H -0.2387 -0.8338 -0.3031 0.158 Uiso 1 1 calc R . .
H7B H -0.2245 -0.7290 -0.2640 0.158 Uiso 1 1 calc R . .
H7C H -0.1816 -0.8160 -0.2461 0.158 Uiso 1 1 calc R . .
C8A C -0.1589(11) -0.8674(19) -0.4050(16) 0.101 Uiso 0.50 1 d PU . .
C8B C -0.1550(11) -0.8486(19) -0.4497(16) 0.101 Uiso 0.50 1 d PU . .
C9 C 0.0310(3) -0.2471(5) -0.3969(5) 0.0504(15) Uani 1 1 d U . .
C10 C -0.0149(4) -0.1932(6) -0.4561(6) 0.072(2) Uani 1 1 d U . .
H10A H -0.0500 -0.1878 -0.4205 0.108 Uiso 1 1 calc R . .
H10B H -0.0222 -0.2294 -0.5130 0.108 Uiso 1 1 calc R . .
H10C H -0.0011 -0.1288 -0.4718 0.108 Uiso 1 1 calc R . .
C11 C 0.0883(3) -0.2577(6) -0.4522(5) 0.062(2) Uani 1 1 d U . .
H11A H 0.1163 -0.2910 -0.4138 0.093 Uiso 1 1 calc R . .
H11B H 0.1027 -0.1939 -0.4686 0.093 Uiso 1 1 calc R . .
H11C H 0.0816 -0.2949 -0.5087 0.093 Uiso 1 1 calc R . .
C12 C 0.0363(3) -0.2135(6) -0.2948(5) 0.0556(16) Uani 1 1 d U . .
H12A H 0.0578 -0.2641 -0.2618 0.067 Uiso 1 1 calc R . .
H12B H -0.0024 -0.2139 -0.2687 0.067 Uiso 1 1 calc R . .
C13 C 0.0642(3) -0.1131(6) -0.2661(7) 0.0678(17) Uani 1 1 d U . .
C14 C 0.0547(5) -0.1040(8) -0.1624(7) 0.104(3) Uani 1 1 d U . .
H14A H 0.0705 -0.1603 -0.1311 0.155 Uiso 1 1 calc R . .
H14B H 0.0140 -0.0998 -0.1497 0.155 Uiso 1 1 calc R . .
H14C H 0.0736 -0.0459 -0.1397 0.155 Uiso 1 1 calc R . .
C15A C 0.0340(11) -0.0249(19) -0.2935(14) 0.093 Uiso 0.50 1 d PU . .
C15B C 0.0404(11) -0.0237(19) -0.3369(15) 0.093 Uiso 0.50 1 d PU . .
C16 C 0.1298(4) -0.1135(7) -0.2843(7) 0.087(2) Uani 1 1 d U . .
H16A H 0.1370 -0.1070 -0.3506 0.130 Uiso 1 1 calc R . .
H16B H 0.1461 -0.1740 -0.2620 0.130 Uiso 1 1 calc R . .
H16C H 0.1474 -0.0596 -0.2514 0.130 Uiso 1 1 calc R . .
C17 C -0.2393(3) -0.1440(4) -1.0157(5) 0.0405(14) Uani 1 1 d U . .
C18 C -0.2159(3) -0.0876(5) -0.9319(5) 0.0511(17) Uani 1 1 d U . .
H18A H -0.2345 -0.1099 -0.8754 0.077 Uiso 1 1 calc R . .
H18B H -0.2234 -0.0189 -0.9404 0.077 Uiso 1 1 calc R . .
H18C H -0.1750 -0.0982 -0.9270 0.077 Uiso 1 1 calc R . .
C19 C -0.3042(3) -0.1327(5) -1.0231(5) 0.0507(17) Uani 1 1 d U . .
H19A H -0.3217 -0.1488 -0.9637 0.076 Uiso 1 1 calc R . .
H19B H -0.3187 -0.1759 -1.0710 0.076 Uiso 1 1 calc R . .
H19C H -0.3134 -0.0662 -1.0393 0.076 Uiso 1 1 calc R . .
C20 C -0.2135(3) -0.1171(5) -1.1121(5) 0.0488(15) Uani 1 1 d U . .
H20A H -0.2305 -0.0547 -1.1296 0.059 Uiso 1 1 calc R . .
H20B H -0.2282 -0.1651 -1.1565 0.059 Uiso 1 1 calc R . .
C21 C -0.1482(3) -0.1080(5) -1.1323(5) 0.0506(16) Uani 1 1 d U . .
C22 C -0.1135(3) -0.1972(6) -1.0984(6) 0.066(2) Uani 1 1 d U . .
H22A H -0.1159 -0.2018 -1.0310 0.098 Uiso 1 1 calc R . .
H22B H -0.0738 -0.1898 -1.1168 0.098 Uiso 1 1 calc R . .
H22C H -0.1290 -0.2557 -1.1262 0.098 Uiso 1 1 calc R . .
C23 C -0.1230(4) -0.0141(6) -1.0936(6) 0.073(2) Uani 1 1 d U . .
H23A H -0.1258 -0.0143 -1.0260 0.110 Uiso 1 1 calc R . .
H23B H -0.1439 0.0409 -1.1184 0.110 Uiso 1 1 calc R . .
H23C H -0.0831 -0.0092 -1.1117 0.110 Uiso 1 1 calc R . .
C24 C -0.1424(4) -0.1037(7) -1.2397(6) 0.076(2) Uani 1 1 d U . .
H24A H -0.1638 -0.0486 -1.2634 0.114 Uiso 1 1 calc R . .
H24B H -0.1575 -0.1630 -1.2667 0.114 Uiso 1 1 calc R . .
H24C H -0.1024 -0.0968 -1.2563 0.114 Uiso 1 1 calc R . .

loop_
_atom_site_aniso_label
_atom_site_aniso_U_11
_atom_site_aniso_U_22
_atom_site_aniso_U_33
_atom_site_aniso_U_23
_atom_site_aniso_U_13
_atom_site_aniso_U_12
Zn1 0.0270(4) 0.0531(5) 0.0194(3) 0.0009(3) -0.0005(3) 0.0085(3)
Zn2 0.0244(3) 0.0462(4) 0.0235(3) 0.0011(3) -0.0007(3) 0.0002(3)
Zn3 0.0332(4) 0.0500(5) 0.0217(3) -0.0012(3) -0.0004(3) 0.0132(3)
Zn4 0.0339(4) 0.0378(4) 0.0231(3) 0.0017(3) 0.0001(3) 0.0046(3)
P1 0.0295(8) 0.0344(9) 0.0223(8) 0.0030(7) -0.0003(6) 0.0051(7)
P2 0.0264(8) 0.0416(10) 0.0262(8) 0.0044(7) -0.0009(6) 0.0021(7)
P3 0.0271(7) 0.0356(9) 0.0249(8) 0.0012(6) 0.0001(6) -0.0009(7)
P4 0.0325(8) 0.0387(9) 0.0291(9) -0.0010(7) -0.0016(7) 0.0025(7)
P5 0.0264(8) 0.0451(10) 0.0229(8) 0.0035(7) -0.0009(6) 0.0037(7)
O1 0.033(2) 0.049(3) 0.031(2) 0.011(2) 0.0029(18) 0.008(2)
O2 0.048(3) 0.049(3) 0.021(2) 0.0027(19) 0.0078(19) 0.014(2)
O3 0.021(2) 0.049(3) 0.032(2) 0.0117(19) 0.0064(16) 0.004(2)
O4 0.037(3) 0.070(3) 0.032(2) 0.014(2) -0.0069(19) 0.009(2)
O5 0.052(3) 0.038(3) 0.038(3) -0.0032(19) 0.015(2) 0.005(2)
O6 0.031(2) 0.045(3) 0.043(3) 0.000(2) -0.0046(19) 0.003(2)
O7 0.033(2) 0.064(3) 0.028(2) 0.009(2) -0.0055(18) 0.000(2)
O8 0.051(3) 0.045(3) 0.020(2) -0.0009(18) 0.0014(19) 0.011(2)
O9 0.022(2) 0.052(3) 0.047(3) -0.016(2) 0.0065(18) -0.0049(19)
O10 0.032(2) 0.052(3) 0.030(2) 0.003(2) 0.0048(18) 0.012(2)
O11 0.031(2) 0.061(3) 0.035(2) -0.012(2) -0.0112(18) 0.014(2)
O12 0.040(3) 0.066(3) 0.025(2) 0.003(2) -0.0048(19) -0.007(2)
O13 0.047(3) 0.043(3) 0.033(2) 0.001(2) 0.0109(19) -0.005(2)
O14 0.047(3) 0.051(3) 0.052(3) -0.009(2) -0.017(2) 0.006(2)
O15 0.058(3) 0.108(5) 0.028(3) 0.004(3) 0.020(2) -0.004(3)
N1 0.030(3) 0.039(3) 0.026(3) -0.001(2) -0.0035(19) -0.002(2)
N2 0.034(3) 0.043(3) 0.044(3) -0.005(2) -0.004(2) 0.005(3)
N3 0.043(3) 0.032(3) 0.038(3) 0.001(2) 0.010(2) -0.002(2)
C1 0.047(3) 0.050(3) 0.049(3) 0.007(3) -0.007(3) -0.001(3)
C2 0.045(4) 0.049(4) 0.081(4) -0.014(3) 0.007(3) 0.013(3)
C3 0.078(5) 0.058(4) 0.061(4) 0.025(4) -0.003(4) -0.006(4)
C4 0.048(3) 0.052(3) 0.056(3) -0.001(3) -0.005(3) -0.001(3)
C5 0.063(4) 0.064(4) 0.084(4) -0.003(3) -0.013(3) -0.003(3)
C6 0.073(5) 0.093(6) 0.125(6) -0.001(5) -0.039(5) -0.017(5)
C7 0.081(5) 0.113(6) 0.122(6) 0.015(5) 0.001(5) -0.017(5)
C9 0.045(3) 0.048(3) 0.058(3) 0.004(3) 0.001(3) -0.006(3)
C10 0.070(5) 0.064(5) 0.082(5) 0.009(4) -0.022(4) 0.009(4)
C11 0.058(4) 0.071(5) 0.057(4) 0.011(4) 0.013(3) -0.008(4)
C12 0.053(3) 0.052(3) 0.062(3) -0.008(3) 0.000(3) -0.010(3)
C13 0.060(3) 0.061(3) 0.082(4) -0.013(3) 0.001(3) -0.011(3)
C14 0.103(6) 0.106(6) 0.101(6) -0.046(5) 0.002(5) -0.029(5)
C16 0.066(4) 0.083(5) 0.111(6) -0.015(5) 0.003(4) -0.017(4)
C17 0.046(3) 0.036(3) 0.039(3) 0.004(3) -0.004(3) 0.001(3)
C18 0.062(4) 0.042(4) 0.049(4) -0.006(3) -0.002(3) 0.005(3)
C19 0.054(4) 0.048(4) 0.049(4) 0.003(3) -0.007(3) 0.003(3)
C20 0.061(4) 0.044(3) 0.041(3) 0.010(3) -0.007(3) -0.008(3)
C21 0.056(4) 0.052(4) 0.044(3) 0.011(3) 0.004(3) -0.014(3)
C22 0.057(4) 0.064(5) 0.076(5) 0.019(4) 0.016(4) -0.010(4)
C23 0.071(5) 0.061(5) 0.087(5) 0.001(4) 0.007(4) -0.019(4)
C24 0.084(5) 0.082(5) 0.061(5) 0.006(4) 0.015(4) -0.012(4)

loop_
_atom_type_symbol
_atom_type_description
_atom_type_scat_dispersion_real
_atom_type_scat_dispersion_imag
_atom_type_scat_source
C C 0.0033 0.0016 'International Tables Vol C Tables 4.2.6.8 and 6.1.1.4'
H H 0.0000 0.0000 'International Tables Vol C Tables 4.2.6.8 and 6.1.1.4'
N N 0.0061 0.0033 'International Tables Vol C Tables 4.2.6.8 and 6.1.1.4'
O O 0.0106 0.0060 'International Tables Vol C Tables 4.2.6.8 and 6.1.1.4'
P P 0.1023 0.0942 'International Tables Vol C Tables 4.2.6.8 and 6.1.1.4'
Zn Zn 0.2839 1.4301 'International Tables Vol C Tables 4.2.6.8 and 6.1.1.4'

loop_
_geom_angle_atom_site_label_1
_geom_angle_atom_site_label_2
_geom_angle_atom_site_label_3
_geom_angle
_geom_angle_site_symmetry_1
_geom_angle_site_symmetry_3
O12 Zn1 O7 112.65(18) . .
O12 Zn1 O2 110.49(19) . .
O7 Zn1 O2 115.48(19) . .
O12 Zn1 O6 107.31(19) . .
O7 Zn1 O6 104.40(18) . .
O2 Zn1 O6 105.76(17) . .
O13 Zn2 O11 110.94(19) . .
O13 Zn2 O9 103.19(18) . .
O11 Zn2 O9 112.43(18) . .
O13 Zn2 O3 112.48(18) . 4_454
O11 Zn2 O3 110.54(17) . 4_454
O9 Zn2 O3 107.03(18) . 4_454
O15 Zn3 O4 115.4(2) 4_454 2_544
O15 Zn3 O8 107.9(2) 4_454 .
O4 Zn3 O8 108.6(2) 2_544 .
O15 Zn3 O10 110.0(2) 4_454 .
O4 Zn3 O10 102.50(18) 2_544 .
O8 Zn3 O10 112.44(17) . .
O14 Zn4 O5 111.0(2) 4_455 2_545
O14 Zn4 O1 112.33(19) 4_455 .
O5 Zn4 O1 102.36(18) 2_545 .
O14 Zn4 N1 114.6(2) 4_455 .
O5 Zn4 N1 111.23(19) 2_545 .
O1 Zn4 N1 104.45(18) . .
O2 P1 O3 109.3(2) . .
O2 P1 O1 112.0(2) . .
O3 P1 O1 112.5(2) . .
O2 P1 H1 110.8 . .
O3 P1 H1 108.9 . .
O1 P1 H1 103.2 . .
O5 P2 O4 115.6(3) . .
O5 P2 O6 112.3(3) . .
O4 P2 O6 109.5(3) . .
O5 P2 H2 104.5 . .
O4 P2 H2 98.4 . .
O6 P2 H2 116.0 . .
O8 P3 O9 112.3(3) . .
O8 P3 O7 112.6(3) . .
O9 P3 O7 113.5(2) . .
O8 P3 H3 109.5 . .
O9 P3 H3 94.5 . .
O7 P3 H3 113.0 . .
O11 P4 O12 113.7(3) . .
O11 P4 O10 111.2(2) . .
O12 P4 O10 112.4(3) . .
O11 P4 H4 87.8 . .
O12 P4 H4 127.7 . .
O10 P4 H4 101.4 . .
O15 P5 O14 115.6(3) . .
O15 P5 O13 108.9(3) . .
O14 P5 O13 112.7(3) . .
O15 P5 H5 116.1 . .
O14 P5 H5 100.4 . .
O13 P5 H5 102.2 . .
P1 O1 Zn4 135.8(3) . .
P1 O2 Zn1 131.7(3) . .
P1 O3 Zn2 129.4(3) . 4_455
P2 O4 Zn3 139.5(3) . 2_545
P2 O5 Zn4 130.6(3) . 2_544
P2 O6 Zn1 124.5(3) . .
P3 O7 Zn1 127.7(3) . .
P3 O8 Zn3 130.5(3) . .
P3 O9 Zn2 128.5(2) . .
P4 O10 Zn3 119.7(2) . .
P4 O11 Zn2 130.6(3) . .
P4 O12 Zn1 128.7(3) . .
P5 O13 Zn2 125.6(3) . .
P5 O14 Zn4 132.7(3) . 4_454
P5 O15 Zn3 154.0(4) . 4_455
C1 N1 Zn4 120.3(4) . .
C1 N1 H1NA 107.3 . .
Zn4 N1 H1NA 107.3 . .
C1 N1 H1NB 107.3 . .
Zn4 N1 H1NB 107.3 . .
H1NA N1 H1NB 106.9 . .
C9 N2 HN2A 109.5 . .
C9 N2 HN2B 109.5 . .
HN2A N2 HN2B 109.5 . .
C9 N2 HN2C 109.5 . .
HN2A N2 HN2C 109.5 . .
HN2B N2 HN2C 109.5 . .
C17 N3 HN3A 109.5 . .
C17 N3 HN3B 109.5 . .
HN3A N3 HN3B 109.5 . .
C17 N3 HN3C 109.5 . .
HN3A N3 HN3C 109.5 . .
HN3B N3 HN3C 109.5 . .
N1 C1 C2 108.1(6) . .
N1 C1 C3 105.9(6) . .
C2 C1 C3 111.6(6) . .
N1 C1 C4 105.1(5) . .
C2 C1 C4 112.0(6) . .
C3 C1 C4 113.6(7) . .
C1 C2 H2A 109.5 . .
C1 C2 H2B 109.5 . .
H2A C2 H2B 109.5 . .
C1 C2 H2C 109.5 . .
H2A C2 H2C 109.5 . .
H2B C2 H2C 109.5 . .
C1 C3 H3A 109.5 . .
C1 C3 H3B 109.5 . .
H3A C3 H3B 109.5 . .
C1 C3 H3C 109.5 . .
H3A C3 H3C 109.5 . .
H3B C3 H3C 109.5 . .
C5 C4 C1 124.1(7) . .
C5 C4 H4A 106.3 . .
C1 C4 H4A 106.3 . .
C5 C4 H4B 106.3 . .
C1 C4 H4B 106.3 . .
H4A C4 H4B 106.4 . .
C6 C5 C8A 121.7(12) . .
C6 C5 C4 107.1(7) . .
C8A C5 C4 118.0(12) . .
C6 C5 C7 103.7(8) . .
C8A C5 C7 95.1(11) . .
C4 C5 C7 108.6(7) . .
C6 C5 C8B 104.3(11) . .
C8A C5 C8B 25.7(11) . .
C4 C5 C8B 112.6(11) . .
C7 C5 C8B 119.4(11) . .
C5 C6 H6A 109.5 . .
C5 C6 H6B 109.5 . .
H6A C6 H6B 109.5 . .
C5 C6 H6C 109.5 . .
H6A C6 H6C 109.5 . .
H6B C6 H6C 109.5 . .
C5 C7 H7A 109.5 . .
C5 C7 H7B 109.5 . .
H7A C7 H7B 109.5 . .
C5 C7 H7C 109.5 . .
H7A C7 H7C 109.5 . .
H7B C7 H7C 109.5 . .
C8B C8A C5 82(4) . .
C8A C8B C5 72(4) . .
N2 C9 C12 104.0(6) . .
N2 C9 C10 105.4(6) . .
C12 C9 C10 115.5(7) . .
N2 C9 C11 103.0(6) . .
C12 C9 C11 116.1(6) . .
C10 C9 C11 111.0(6) . .
C9 C10 H10A 109.5 . .
C9 C10 H10B 109.5 . .
H10A C10 H10B 109.5 . .
C9 C10 H10C 109.5 . .
H10A C10 H10C 109.5 . .
H10B C10 H10C 109.5 . .
C9 C11 H11A 109.5 . .
C9 C11 H11B 109.5 . .
H11A C11 H11B 109.5 . .
C9 C11 H11C 109.5 . .
H11A C11 H11C 109.5 . .
H11B C11 H11C 109.5 . .
C9 C12 C13 122.9(7) . .
C9 C12 H12A 106.6 . .
C13 C12 H12A 106.6 . .
C9 C12 H12B 106.6 . .
C13 C12 H12B 106.6 . .
H12A C12 H12B 106.6 . .
C15A C13 C14 97.2(11) . .
C15A C13 C16 115.7(12) . .
C14 C13 C16 108.0(8) . .
C15A C13 C12 117.4(12) . .
C14 C13 C12 105.6(7) . .
C16 C13 C12 111.0(7) . .
C15A C13 C15B 21.9(11) . .
C14 C13 C15B 118.9(11) . .
C16 C13 C15B 103.1(11) . .
C12 C13 C15B 110.2(10) . .
C13 C14 H14A 109.5 . .
C13 C14 H14B 109.5 . .
H14A C14 H14B 109.5 . .
C13 C14 H14C 109.5 . .
H14A C14 H14C 109.5 . .
H14B C14 H14C 109.5 . .
C15B C15A C13 100(4) . .
C15A C15B C13 58(4) . .
C13 C16 H16A 109.5 . .
C13 C16 H16B 109.5 . .
H16A C16 H16B 109.5 . .
C13 C16 H16C 109.5 . .
H16A C16 H16C 109.5 . .
H16B C16 H16C 109.5 . .
C19 C17 N3 107.2(5) . .
C19 C17 C18 111.0(6) . .
N3 C17 C18 105.7(5) . .
C19 C17 C20 107.5(6) . .
N3 C17 C20 109.3(5) . .
C18 C17 C20 115.9(6) . .
C17 C18 H18A 109.5 . .
C17 C18 H18B 109.5 . .
H18A C18 H18B 109.5 . .
C17 C18 H18C 109.5 . .
H18A C18 H18C 109.5 . .
H18B C18 H18C 109.5 . .
C17 C19 H19A 109.5 . .
C17 C19 H19B 109.5 . .
H19A C19 H19B 109.5 . .
C17 C19 H19C 109.5 . .
H19A C19 H19C 109.5 . .
H19B C19 H19C 109.5 . .
C17 C20 C21 124.5(6) . .
C17 C20 H20A 106.2 . .
C21 C20 H20A 106.2 . .
C17 C20 H20B 106.2 . .
C21 C20 H20B 106.2 . .
H20A C20 H20B 106.4 . .
C23 C21 C24 107.2(6) . .
C23 C21 C22 110.8(7) . .
C24 C21 C22 107.2(7) . .
C23 C21 C20 112.3(7) . .
C24 C21 C20 105.9(6) . .
C22 C21 C20 113.0(6) . .
C21 C22 H22A 109.5 . .
C21 C22 H22B 109.5 . .
H22A C22 H22B 109.5 . .
C21 C22 H22C 109.5 . .
H22A C22 H22C 109.5 . .
H22B C22 H22C 109.5 . .
C21 C23 H23A 109.5 . .
C21 C23 H23B 109.5 . .
H23A C23 H23B 109.5 . .
C21 C23 H23C 109.5 . .
H23A C23 H23C 109.5 . .
H23B C23 H23C 109.5 . .
C21 C24 H24A 109.5 . .
C21 C24 H24B 109.5 . .
H24A C24 H24B 109.5 . .
C21 C24 H24C 109.5 . .
H24A C24 H24C 109.5 . .
H24B C24 H24C 109.5 . .

loop_
_geom_bond_atom_site_label_1
_geom_bond_atom_site_label_2
_geom_bond_distance
_geom_bond_site_symmetry_2
Zn1 O12 1.924(5) .
Zn1 O7 1.935(4) .
Zn1 O2 1.936(4) .
Zn1 O6 1.964(4) .
Zn2 O13 1.921(4) .
Zn2 O11 1.926(4) .
Zn2 O9 1.939(4) .
Zn2 O3 1.949(4) 4_454
Zn3 O15 1.889(5) 4_454
Zn3 O4 1.937(4) 2_544
Zn3 O8 1.954(4) .
Zn3 O10 1.971(4) .
Zn4 O14 1.908(4) 4_455
Zn4 O5 1.934(4) 2_545
Zn4 O1 1.965(4) .
Zn4 N1 2.050(5) .
P1 O2 1.499(4) .
P1 O3 1.513(4) .
P1 O1 1.519(4) .
P1 H1 1.2962 .
P2 O5 1.499(4) .
P2 O4 1.518(4) .
P2 O6 1.527(5) .
P2 H2 1.4618 .
P3 O8 1.512(4) .
P3 O9 1.512(4) .
P3 O7 1.513(4) .
P3 H3 1.4014 .
P4 O11 1.502(4) .
P4 O12 1.519(5) .
P4 O10 1.530(4) .
P4 H4 1.3867 .
P5 O15 1.482(5) .
P5 O14 1.508(5) .
P5 O13 1.528(5) .
P5 H5 1.1940 .
O3 Zn2 1.949(4) 4_455
O4 Zn3 1.937(4) 2_545
O5 Zn4 1.934(4) 2_544
O14 Zn4 1.908(4) 4_454
O15 Zn3 1.889(5) 4_455
N1 C1 1.509(8) .
N1 H1NA 0.9000 .
N1 H1NB 0.9000 .
N2 C9 1.522(9) .
N2 HN2A 0.8900 .
N2 HN2B 0.8900 .
N2 HN2C 0.8900 .
N3 C17 1.515(8) .
N3 HN3A 0.8900 .
N3 HN3B 0.8900 .
N3 HN3C 0.8900 .
C1 C2 1.520(10) .
C1 C3 1.520(9) .
C1 C4 1.565(9) .
C2 H2A 0.9600 .
C2 H2B 0.9600 .
C2 H2C 0.9600 .
C3 H3A 0.9600 .
C3 H3B 0.9600 .
C3 H3C 0.9600 .
C4 C5 1.527(10) .
C4 H4A 0.9700 .
C4 H4B 0.9700 .
C5 C6 1.509(12) .
C5 C8A 1.51(3) .
C5 C7 1.558(13) .
C5 C8B 1.58(3) .
C6 H6A 0.9600 .
C6 H6B 0.9600 .
C6 H6C 0.9600 .
C7 H7A 0.9600 .
C7 H7B 0.9600 .
C7 H7C 0.9600 .
C8A C8B 0.69(3) .
C9 C12 1.524(10) .
C9 C10 1.541(10) .
C9 C11 1.548(10) .
C10 H10A 0.9600 .
C10 H10B 0.9600 .
C10 H10C 0.9600 .
C11 H11A 0.9600 .
C11 H11B 0.9600 .
C11 H11C 0.9600 .
C12 C13 1.566(10) .
C12 H12A 0.9700 .
C12 H12B 0.9700 .
C13 C15A 1.44(3) .
C13 C14 1.492(13) .
C13 C16 1.541(11) .
C13 C15B 1.67(3) .
C14 H14A 0.9600 .
C14 H14B 0.9600 .
C14 H14C 0.9600 .
C15A C15B 0.63(3) .
C16 H16A 0.9600 .
C16 H16B 0.9600 .
C16 H16C 0.9600 .
C17 C19 1.512(10) .
C17 C18 1.515(10) .
C17 C20 1.537(9) .
C18 H18A 0.9600 .
C18 H18B 0.9600 .
C18 H18C 0.9600 .
C19 H19A 0.9600 .
C19 H19B 0.9600 .
C19 H19C 0.9600 .
C20 C21 1.541(10) .
C20 H20A 0.9700 .
C20 H20B 0.9700 .
C21 C23 1.511(10) .
C21 C24 1.530(11) .
C21 C22 1.535(10) .
C22 H22A 0.9600 .
C22 H22B 0.9600 .
C22 H22C 0.9600 .
C23 H23A 0.9600 .
C23 H23B 0.9600 .
C23 H23C 0.9600 .
C24 H24A 0.9600 .
C24 H24B 0.9600 .
C24 H24C 0.9600 .
